data_4071456
loop_
_publ_author_name
'Onishi, Yoshifumi'
'Katao, Shohei'
'Fujiki, Michiya'
'Nomura, Kotohiro'

_publ_section_title
;
 Synthesis and Structural Analysis of (Arylimido)vanadium(V) Complexes
 Containing Phenoxyimine Ligands: New, Efficient Catalyst Precursors for
 Ethylene Polymerization
;
_journal_issue 11
_journal_name_full Organometallics
_journal_page_first 2590
_journal_paper_doi 10.1021/om800177g
_journal_volume 27
_journal_year 2008
_chemical_absolute_configuration 'CHOOSE rm ad rmad syn or unk'
_chemical_formula_moiety 'C28 H33 Cl2 N2 O V '
_chemical_formula_sum 'C28 H33 Cl2 N2 O V'
_chemical_formula_weight 535.43
_space_group_IT_number 19
_symmetry_cell_setting orthorhombic
_symmetry_Int_Tables_number 19
_symmetry_space_group_name_Hall 'P 2ac 2ab'
_symmetry_space_group_name_H-M 'P 21 21 21'
_cell_angle_alpha 90.0000
_cell_angle_beta 90.0000
_cell_angle_gamma 90.0000
_cell_formula_units_Z 4
_cell_length_a 11.2178(4)
_cell_length_b 14.2133(4)
_cell_length_c 16.9951(6)
_cell_measurement_reflns_used 20916
_cell_measurement_temperature 243.1
_cell_measurement_theta_max 27.4
_cell_measurement_theta_min 3.0
_cell_volume 2709.73(16)
_computing_cell_refinement PROCESS-AUTO
_computing_data_collection PROCESS-AUTO
_computing_data_reduction CrystalStructure
_computing_publication_material 'CrystalStructure 3.8'
_computing_structure_refinement CRYSTALS
_computing_structure_solution SIR92
_diffrn_detector_area_resol_mean 10.00
_diffrn_measured_fraction_theta_full 0.998
_diffrn_measured_fraction_theta_max 0.998
_diffrn_measurement_device_type 'Rigaku RAXIS-RAPID'
_diffrn_measurement_method \w
_diffrn_radiation_type 'Mo K\a'
_diffrn_radiation_wavelength 0.71075
_diffrn_reflns_av_R_equivalents 0.032
_diffrn_reflns_limit_h_max 14
_diffrn_reflns_limit_h_min -14
_diffrn_reflns_limit_k_max 18
_diffrn_reflns_limit_k_min -18
_diffrn_reflns_limit_l_max 22
_diffrn_reflns_limit_l_min -22
_diffrn_reflns_number 26395
_diffrn_reflns_theta_full 27.42
_diffrn_reflns_theta_max 27.42
_exptl_absorpt_coefficient_mu 0.586
_exptl_absorpt_correction_T_max 0.921
_exptl_absorpt_correction_T_min 0.653
_exptl_absorpt_correction_type multi-scan
_exptl_absorpt_process_details
;
    Higashi, T. (1995). Program for Absorption Correction.
    Rigaku Corporation, Tokyo, Japan.
;
_exptl_crystal_colour black
_exptl_crystal_density_diffrn 1.312
_exptl_crystal_density_method 'not measured'
_exptl_crystal_description block
_exptl_crystal_F_000 1120.00
_exptl_crystal_size_max 0.60
_exptl_crystal_size_mid 0.20
_exptl_crystal_size_min 0.14
_refine_diff_density_max 0.37
_refine_diff_density_min -0.31
_refine_ls_abs_structure_details 'Flack, H. D. (1983), Acta Cryst. A39, 876-881.  2707 Friedel Pairs'
_refine_ls_abs_structure_Flack 0.003(19)
_refine_ls_extinction_method none
_refine_ls_goodness_of_fit_ref 1.008
_refine_ls_hydrogen_treatment refall
_refine_ls_number_parameters 341
_refine_ls_number_reflns 4535
_refine_ls_R_factor_gt 0.0293
_refine_ls_shift/su_max 0.0000
_refine_ls_structure_factor_coef Fsqd
_refine_ls_weighting_details 'w = 1/[0.0001Fo^2^ + 1.0500\s(Fo^2^)]/(4Fo^2^)'
_refine_ls_weighting_scheme calc
_refine_ls_wR_factor_ref 0.0594
_reflns_number_gt 4494
_reflns_number_total 6163
_reflns_threshold_expression F^2^>2.0\s(F^2^)
_cod_data_source_file om800177g-file005.cif
_cod_data_source_block '_Onishi-VCl2(NMe2)(OMe-NiP'
_cod_original_cell_volume 2709.72(16)
_cod_original_formula_sum 'C28 H33 Cl2 N2 O V '
_cod_database_code 4071456

loop_
_symmetry_equiv_pos_site_id
_symmetry_equiv_pos_as_xyz
1 +X,+Y,+Z
2 1/2+X,1/2-Y,-Z
3 -X,1/2+Y,1/2-Z
4 1/2-X,-Y,1/2+Z

loop_
_atom_site_label
_atom_site_type_symbol
_atom_site_fract_x
_atom_site_fract_y
_atom_site_fract_z
_atom_site_U_iso_or_equiv
_atom_site_adp_type
_atom_site_occupancy
_atom_site_symmetry_multiplicity
_atom_site_calc_flag
_atom_site_refinement_flags
V(1) V 0.28873(4) -0.03957(2) 0.83775(2) 0.03739(10) Uani 1.00 1 d .
Cl(1) Cl 0.37051(7) -0.17953(4) 0.86674(4) 0.0607(2) Uani 1.00 1 d .
Cl(2) Cl 0.11540(7) -0.10954(5) 0.80121(4) 0.0631(2) Uani 1.00 1 d .
O(1) O 0.20860(15) 0.06147(10) 0.87722(9) 0.0451(4) Uani 1.00 1 d .
N(1) N 0.34177(17) -0.00642(11) 0.75236(11) 0.0390(5) Uani 1.00 1 d .
N(2) N 0.43346(16) 0.01974(11) 0.91139(10) 0.0342(5) Uani 1.00 1 d .
C(1) C 0.3731(2) 0.01976(14) 0.67673(13) 0.0386(6) Uani 1.00 1 d .
C(2) C 0.3863(2) 0.11665(15) 0.65826(15) 0.0437(6) Uani 1.00 1 d .
C(3) C 0.4137(2) 0.13943(18) 0.58114(15) 0.0514(8) Uani 1.00 1 d .
C(4) C 0.4271(2) 0.07145(19) 0.52546(16) 0.0530(8) Uani 1.00 1 d .
C(5) C 0.4144(2) -0.0228(2) 0.54363(15) 0.0535(8) Uani 1.00 1 d .
C(6) C 0.3862(2) -0.05076(16) 0.61887(14) 0.0446(7) Uani 1.00 1 d .
C(7) C 0.3686(2) 0.19019(16) 0.71909(15) 0.0599(9) Uani 1.00 1 d .
C(8) C 0.3651(3) -0.15219(16) 0.63856(16) 0.0635(9) Uani 1.00 1 d .
C(9) C 0.2299(2) 0.15050(15) 0.89794(13) 0.0394(6) Uani 1.00 1 d .
C(10) C 0.3377(2) 0.17218(15) 0.93284(13) 0.0392(6) Uani 1.00 1 d .
C(11) C 0.3578(2) 0.26485(16) 0.95927(16) 0.0561(8) Uani 1.00 1 d .
C(12) C 0.2713(3) 0.33259(18) 0.94820(18) 0.0689(10) Uani 1.00 1 d .
C(13) C 0.1691(3) 0.3097(2) 0.91075(17) 0.0611(9) Uani 1.00 1 d .
C(14) C 0.1426(2) 0.21943(19) 0.88501(15) 0.0536(8) Uani 1.00 1 d .
C(15) C 0.4309(2) 0.10338(14) 0.94015(13) 0.0381(6) Uani 1.00 1 d .
C(16) C 0.0285(2) 0.1936(2) 0.84321(19) 0.0794(10) Uani 1.00 1 d .
C(17) C 0.5438(2) -0.03085(15) 0.93157(13) 0.0377(6) Uani 1.00 1 d .
C(18) C 0.6413(2) -0.02514(16) 0.88127(14) 0.0441(7) Uani 1.00 1 d .
C(19) C 0.7476(2) -0.06608(17) 0.90607(17) 0.0551(8) Uani 1.00 1 d .
C(20) C 0.7544(2) -0.1112(2) 0.97841(19) 0.0631(9) Uani 1.00 1 d .
C(21) C 0.6566(2) -0.11749(17) 1.02698(17) 0.0505(8) Uani 1.00 1 d .
C(22) C 0.5475(2) -0.07845(15) 1.00385(14) 0.0402(7) Uani 1.00 1 d .
C(23) C 0.6365(2) 0.02611(16) 0.80257(15) 0.0511(7) Uani 1.00 1 d .
C(24) C 0.6682(2) -0.0369(2) 0.73416(17) 0.0771(10) Uani 1.00 1 d .
C(25) C 0.7174(3) 0.1117(2) 0.8019(2) 0.0939(12) Uani 1.00 1 d .
C(26) C 0.4402(2) -0.08845(15) 1.05761(14) 0.0436(7) Uani 1.00 1 d .
C(27) C 0.4290(2) -0.18785(17) 1.09038(18) 0.0663(9) Uani 1.00 1 d .
C(28) C 0.4454(2) -0.0185(2) 1.12513(18) 0.0689(9) Uani 1.00 1 d .
H(1) H 0.4232 0.2036 0.5668 0.061 Uiso 1.00 1 c R
H(2) H 0.4457 0.0892 0.4730 0.063 Uiso 1.00 1 c R
H(3) H 0.4252 -0.0688 0.5037 0.064 Uiso 1.00 1 c R
H(4) H 0.4228 0.1802 0.7612 0.072 Uiso 1.00 1 c R
H(5) H 0.3824 0.2504 0.6967 0.072 Uiso 1.00 1 c R
H(6) H 0.2892 0.1870 0.7383 0.072 Uiso 1.00 1 c R
H(7) H 0.4319 -0.1750 0.6671 0.076 Uiso 1.00 1 c R
H(8) H 0.2953 -0.1582 0.6698 0.076 Uiso 1.00 1 c R
H(9) H 0.3560 -0.1877 0.5916 0.076 Uiso 1.00 1 c R
H(10) H 0.4306 0.2806 0.9846 0.067 Uiso 1.00 1 c R
H(11) H 0.2835 0.3949 0.9668 0.082 Uiso 1.00 1 c R
H(12) H 0.1123 0.3580 0.9015 0.074 Uiso 1.00 1 c R
H(13) H 0.4987 0.1219 0.9698 0.045 Uiso 1.00 1 c R
H(14) H -0.0186 0.1556 0.8771 0.096 Uiso 1.00 1 c R
H(15) H -0.0143 0.2490 0.8299 0.095 Uiso 1.00 1 c R
H(16) H 0.0466 0.1594 0.7967 0.096 Uiso 1.00 1 c R
H(17) H 0.8160 -0.0631 0.8732 0.066 Uiso 1.00 1 c R
H(18) H 0.8279 -0.1381 0.9947 0.076 Uiso 1.00 1 c R
H(19) H 0.6631 -0.1484 1.0763 0.060 Uiso 1.00 1 c R
H(20) H 0.5571 0.0474 0.7949 0.061 Uiso 1.00 1 c R
H(21) H 0.6619 -0.0036 0.6859 0.092 Uiso 1.00 1 c R
H(22) H 0.7478 -0.0584 0.7408 0.092 Uiso 1.00 1 c R
H(23) H 0.6156 -0.0893 0.7335 0.092 Uiso 1.00 1 c R
H(24) H 0.7146 0.1411 0.7517 0.113 Uiso 1.00 1 c R
H(25) H 0.6927 0.1553 0.8411 0.113 Uiso 1.00 1 c R
H(26) H 0.7965 0.0917 0.8126 0.113 Uiso 1.00 1 c R
H(27) H 0.3707 -0.0754 1.0276 0.052 Uiso 1.00 1 c R
H(28) H 0.3653 -0.1901 1.1272 0.080 Uiso 1.00 1 c R
H(29) H 0.4140 -0.2310 1.0489 0.080 Uiso 1.00 1 c R
H(30) H 0.5014 -0.2042 1.1160 0.080 Uiso 1.00 1 c R
H(31) H 0.5181 -0.0264 1.1530 0.083 Uiso 1.00 1 c R
H(32) H 0.4413 0.0437 1.1048 0.083 Uiso 1.00 1 c R
H(33) H 0.3802 -0.0289 1.1597 0.083 Uiso 1.00 1 c R

loop_
_atom_site_aniso_label
_atom_site_aniso_U_11
_atom_site_aniso_U_22
_atom_site_aniso_U_33
_atom_site_aniso_U_12
_atom_site_aniso_U_13
_atom_site_aniso_U_23
V(1) 0.0423(2) 0.03591(18) 0.0340(2) -0.00496(19) -0.0024(2) 0.00028(17)
Cl(1) 0.0856(5) 0.0349(2) 0.0616(4) 0.0006(3) -0.0212(4) -0.0027(2)
Cl(2) 0.0604(4) 0.0744(4) 0.0546(4) -0.0302(3) -0.0111(3) 0.0060(3)
O(1) 0.0365(9) 0.0553(9) 0.0436(9) 0.0035(8) -0.0001(8) -0.0073(7)
N(1) 0.0434(12) 0.0381(9) 0.0356(11) -0.0044(8) -0.0027(9) -0.0021(7)
N(2) 0.0332(11) 0.0333(9) 0.0361(11) 0.0024(8) -0.0008(8) -0.0025(7)
C(1) 0.0370(13) 0.0485(12) 0.0303(13) -0.0042(11) -0.0008(10) 0.0003(10)
C(2) 0.0442(14) 0.0461(12) 0.0409(14) -0.0077(11) -0.0002(13) 0.0022(11)
C(3) 0.0561(19) 0.0565(15) 0.0415(16) -0.0135(13) 0.0026(13) 0.0097(12)
C(4) 0.0533(18) 0.0739(17) 0.0319(14) -0.0139(14) -0.0005(12) 0.0028(12)
C(5) 0.0516(17) 0.0726(18) 0.0365(15) -0.0027(14) 0.0003(12) -0.0113(13)
C(6) 0.0435(14) 0.0513(13) 0.0390(14) -0.0027(12) -0.0028(12) -0.0067(11)
C(7) 0.081(2) 0.0452(13) 0.0532(18) -0.0095(15) 0.0094(15) 0.0036(12)
C(8) 0.090(2) 0.0474(13) 0.0535(18) 0.0006(15) -0.0009(17) -0.0120(11)
C(9) 0.0430(15) 0.0435(12) 0.0317(12) 0.0086(11) 0.0123(12) 0.0022(10)
C(10) 0.0445(15) 0.0355(11) 0.0375(14) 0.0047(11) 0.0052(11) -0.0008(10)
C(11) 0.066(2) 0.0408(12) 0.0620(18) -0.0001(13) 0.0090(16) -0.0098(12)
C(12) 0.093(2) 0.0370(13) 0.077(2) 0.0133(16) 0.026(2) -0.0004(13)
C(13) 0.074(2) 0.0537(16) 0.0557(19) 0.0323(15) 0.0235(16) 0.0144(13)
C(14) 0.0491(18) 0.0723(16) 0.0395(16) 0.0233(14) 0.0120(13) 0.0112(12)
C(15) 0.0363(14) 0.0382(11) 0.0398(14) -0.0060(11) -0.0021(11) -0.0012(10)
C(16) 0.059(2) 0.123(2) 0.0565(19) 0.0361(18) -0.0021(17) 0.0065(19)
C(17) 0.0324(13) 0.0378(11) 0.0430(14) 0.0048(11) -0.0060(10) -0.0092(11)
C(18) 0.0408(15) 0.0439(12) 0.0476(15) 0.0019(12) 0.0034(12) -0.0061(11)
C(19) 0.0354(15) 0.0655(16) 0.0645(19) 0.0088(11) 0.0038(13) -0.0100(14)
C(20) 0.0457(18) 0.0625(16) 0.081(2) 0.0177(13) -0.0123(16) -0.0051(16)
C(21) 0.0455(16) 0.0533(14) 0.0528(17) 0.0125(13) -0.0051(13) 0.0015(12)
C(22) 0.0380(14) 0.0409(12) 0.0417(15) 0.0034(11) -0.0030(11) -0.0076(10)
C(23) 0.0455(16) 0.0535(14) 0.0544(15) -0.0001(13) 0.0100(13) -0.0037(12)
C(24) 0.100(2) 0.0743(17) 0.0568(19) 0.0050(19) 0.0131(16) -0.0053(16)
C(25) 0.118(3) 0.0596(16) 0.104(2) -0.021(2) -0.009(2) 0.0083(18)
C(26) 0.0423(16) 0.0493(13) 0.0393(14) -0.0015(12) -0.0044(12) 0.0009(11)
C(27) 0.070(2) 0.0535(15) 0.075(2) -0.0031(15) 0.0113(17) 0.0127(14)
C(28) 0.062(2) 0.0789(18) 0.066(2) -0.0097(16) 0.0172(16) -0.0191(16)

loop_
_atom_type_symbol
_atom_type_description
_atom_type_scat_dispersion_real
_atom_type_scat_dispersion_imag
_atom_type_scat_source
C C 0.003 0.002
;
International Tables for Crystallography
(1992, Vol. C, Tables 4.2.6.8 and 6.1.1.4)
;
H H 0.000 0.000
;
International Tables for Crystallography
(1992, Vol. C, Table 6.1.1.4)
;
Cl Cl 0.148 0.159
;
International Tables for Crystallography
(1992, Vol. C, Tables 4.2.6.8 and 6.1.1.4)
;
N N 0.006 0.003
;
International Tables for Crystallography
(1992, Vol. C, Tables 4.2.6.8 and 6.1.1.4)
;
O O 0.011 0.006
;
International Tables for Crystallography
(1992, Vol. C, Tables 4.2.6.8 and 6.1.1.4)
;
V V 0.300 0.529
;
International Tables for Crystallography
(1992, Vol. C, Tables 4.2.6.8 and 6.1.1.4)
;

loop_
_geom_angle_atom_site_label_1
_geom_angle_atom_site_label_2
_geom_angle_atom_site_label_3
_geom_angle
_geom_angle_publ_flag
Cl(1) V(1) Cl(2) 91.25(2) yes
Cl(1) V(1) O(1) 144.99(5) yes
Cl(1) V(1) N(1) 107.51(6) yes
Cl(1) V(1) N(2) 85.05(4) yes
Cl(2) V(1) O(1) 91.34(5) yes
Cl(2) V(1) N(1) 101.23(6) yes
Cl(2) V(1) N(2) 161.49(5) yes
O(1) V(1) N(1) 106.18(7) yes
O(1) V(1) N(2) 81.59(6) yes
N(1) V(1) N(2) 97.17(8) yes
V(1) O(1) C(9) 139.12(15) yes
V(1) N(1) C(1) 173.19(17) yes
V(1) N(2) C(15) 123.36(15) yes
V(1) N(2) C(17) 124.18(12) yes
C(15) N(2) C(17) 112.45(18) yes
N(1) C(1) C(2) 119.52(19) yes
N(1) C(1) C(6) 118.85(18) yes
C(2) C(1) C(6) 121.6(2) yes
C(1) C(2) C(3) 117.3(2) yes
C(1) C(2) C(7) 121.0(2) yes
C(3) C(2) C(7) 121.6(2) yes
C(2) C(3) C(4) 121.1(2) yes
C(3) C(4) C(5) 121.4(2) yes
C(4) C(5) C(6) 120.7(2) yes
C(1) C(6) C(5) 117.8(2) yes
C(1) C(6) C(8) 120.7(2) yes
C(5) C(6) C(8) 121.4(2) yes
O(1) C(9) C(10) 118.7(2) yes
O(1) C(9) C(14) 119.7(2) yes
C(10) C(9) C(14) 121.5(2) yes
C(9) C(10) C(11) 119.0(2) yes
C(9) C(10) C(15) 121.48(19) yes
C(11) C(10) C(15) 119.5(2) yes
C(10) C(11) C(12) 119.7(2) yes
C(11) C(12) C(13) 119.5(2) yes
C(12) C(13) C(14) 123.6(2) yes
C(9) C(14) C(13) 116.5(2) yes
C(9) C(14) C(16) 119.7(2) yes
C(13) C(14) C(16) 123.7(2) yes
N(2) C(15) C(10) 127.8(2) yes
N(2) C(17) C(18) 119.31(19) yes
N(2) C(17) C(22) 117.66(19) yes
C(18) C(17) C(22) 122.9(2) yes
C(17) C(18) C(19) 117.6(2) yes
C(17) C(18) C(23) 122.7(2) yes
C(19) C(18) C(23) 119.7(2) yes
C(18) C(19) C(20) 120.5(2) yes
C(19) C(20) C(21) 121.2(2) yes
C(20) C(21) C(22) 120.2(2) yes
C(17) C(22) C(21) 117.6(2) yes
C(17) C(22) C(26) 123.3(2) yes
C(21) C(22) C(26) 119.1(2) yes
C(18) C(23) C(24) 112.6(2) yes
C(18) C(23) C(25) 111.6(2) yes
C(24) C(23) C(25) 109.2(2) yes
C(22) C(26) C(27) 111.9(2) yes
C(22) C(26) C(28) 111.3(2) yes
C(27) C(26) C(28) 109.5(2) yes
C(2) C(3) H(1) 119.4 no
C(4) C(3) H(1) 119.4 no
C(3) C(4) H(2) 119.3 no
C(5) C(4) H(2) 119.3 no
C(4) C(5) H(3) 119.6 no
C(6) C(5) H(3) 119.6 no
C(2) C(7) H(4) 109.5 no
C(2) C(7) H(5) 109.5 no
C(2) C(7) H(6) 109.4 no
H(4) C(7) H(5) 109.5 no
H(4) C(7) H(6) 109.5 no
H(5) C(7) H(6) 109.5 no
C(6) C(8) H(7) 108.6 no
C(6) C(8) H(8) 110.0 no
C(6) C(8) H(9) 109.8 no
H(7) C(8) H(8) 109.5 no
H(7) C(8) H(9) 109.5 no
H(8) C(8) H(9) 109.5 no
C(10) C(11) H(10) 120.1 no
C(12) C(11) H(10) 120.1 no
C(11) C(12) H(11) 120.2 no
C(13) C(12) H(11) 120.2 no
C(12) C(13) H(12) 118.2 no
C(14) C(13) H(12) 118.2 no
N(2) C(15) H(13) 116.1 no
C(10) C(15) H(13) 116.1 no
C(14) C(16) H(14) 109.0 no
C(14) C(16) H(15) 109.8 no
C(14) C(16) H(16) 109.6 no
H(14) C(16) H(15) 109.5 no
H(14) C(16) H(16) 109.5 no
H(15) C(16) H(16) 109.5 no
C(18) C(19) H(17) 119.7 no
C(20) C(19) H(17) 119.7 no
C(19) C(20) H(18) 119.4 no
C(21) C(20) H(18) 119.4 no
C(20) C(21) H(19) 119.9 no
C(22) C(21) H(19) 119.9 no
C(18) C(23) H(20) 107.7 no
C(24) C(23) H(20) 107.7 no
C(25) C(23) H(20) 107.7 no
C(23) C(24) H(21) 110.5 no
C(23) C(24) H(22) 108.7 no
C(23) C(24) H(23) 109.1 no
H(21) C(24) H(22) 109.5 no
H(21) C(24) H(23) 109.5 no
H(22) C(24) H(23) 109.5 no
C(23) C(25) H(24) 109.8 no
C(23) C(25) H(25) 110.2 no
C(23) C(25) H(26) 108.5 no
H(24) C(25) H(25) 109.5 no
H(24) C(25) H(26) 109.5 no
H(25) C(25) H(26) 109.5 no
C(22) C(26) H(27) 108.0 no
C(27) C(26) H(27) 108.0 no
C(28) C(26) H(27) 108.0 no
C(26) C(27) H(28) 109.5 no
C(26) C(27) H(29) 110.0 no
C(26) C(27) H(30) 108.9 no
H(28) C(27) H(29) 109.5 no
H(28) C(27) H(30) 109.5 no
H(29) C(27) H(30) 109.5 no
C(26) C(28) H(31) 109.4 no
C(26) C(28) H(32) 109.4 no
C(26) C(28) H(33) 109.7 no
H(31) C(28) H(32) 109.5 no
H(31) C(28) H(33) 109.5 no
H(32) C(28) H(33) 109.5 no

loop_
_geom_bond_atom_site_label_1
_geom_bond_atom_site_label_2
_geom_bond_distance
_geom_bond_publ_flag
V(1) Cl(1) 2.2454(6) yes
V(1) Cl(2) 2.2705(8) yes
V(1) O(1) 1.8222(15) yes
V(1) N(1) 1.6377(18) yes
V(1) N(2) 2.2165(17) yes
O(1) C(9) 1.335(2) yes
N(1) C(1) 1.384(2) yes
N(2) C(15) 1.286(2) yes
N(2) C(17) 1.472(2) yes
C(1) C(2) 1.420(2) yes
C(1) C(6) 1.412(3) yes
C(2) C(3) 1.384(3) yes
C(2) C(7) 1.484(3) yes
C(3) C(4) 1.361(3) yes
C(4) C(5) 1.383(3) yes
C(5) C(6) 1.376(3) yes
C(6) C(8) 1.499(3) yes
C(9) C(10) 1.382(3) yes
C(9) C(14) 1.402(3) yes
C(10) C(11) 1.410(3) yes
C(10) C(15) 1.437(3) yes
C(11) C(12) 1.380(4) yes
C(12) C(13) 1.351(4) yes
C(13) C(14) 1.387(3) yes
C(14) C(16) 1.509(4) yes
C(17) C(18) 1.390(3) yes
C(17) C(22) 1.403(3) yes
C(18) C(19) 1.393(3) yes
C(18) C(23) 1.524(3) yes
C(19) C(20) 1.388(4) yes
C(20) C(21) 1.376(4) yes
C(21) C(22) 1.400(3) yes
C(22) C(26) 1.518(3) yes
C(23) C(24) 1.510(3) yes
C(23) C(25) 1.518(4) yes
C(26) C(27) 1.524(3) yes
C(26) C(28) 1.519(3) yes
C(3) H(1) 0.950 no
C(4) H(2) 0.950 no
C(5) H(3) 0.950 no
C(7) H(4) 0.950 no
C(7) H(5) 0.950 no
C(7) H(6) 0.950 no
C(8) H(7) 0.950 no
C(8) H(8) 0.950 no
C(8) H(9) 0.950 no
C(11) H(10) 0.950 no
C(12) H(11) 0.950 no
C(13) H(12) 0.950 no
C(15) H(13) 0.950 no
C(16) H(14) 0.950 no
C(16) H(15) 0.950 no
C(16) H(16) 0.950 no
C(19) H(17) 0.950 no
C(20) H(18) 0.950 no
C(21) H(19) 0.950 no
C(23) H(20) 0.950 no
C(24) H(21) 0.950 no
C(24) H(22) 0.950 no
C(24) H(23) 0.950 no
C(25) H(24) 0.950 no
C(25) H(25) 0.950 no
C(25) H(26) 0.950 no
C(26) H(27) 0.950 no
C(27) H(28) 0.950 no
C(27) H(29) 0.950 no
C(27) H(30) 0.950 no
C(28) H(31) 0.950 no
C(28) H(32) 0.950 no
C(28) H(33) 0.950 no

loop_
_geom_contact_atom_site_label_1
_geom_contact_atom_site_label_2
_geom_contact_distance
_geom_contact_site_symmetry_2
Cl(2) C(28) 3.568(3) 4_554
O(1) C(4) 3.498(3) 4_555
O(1) C(5) 3.194(2) 4_555
C(4) O(1) 3.498(3) 4_554
C(5) O(1) 3.194(3) 4_554
C(5) C(9) 3.470(3) 4_554
C(9) C(5) 3.470(3) 4_555
C(28) Cl(2) 3.568(3) 4_555
V(1) H(2) 3.563 4_555
Cl(1) H(1) 3.064 3_646
Cl(1) H(5) 3.136 3_646
Cl(1) H(18) 3.535 2_447
Cl(1) H(19) 3.511 2_447
Cl(1) H(24) 3.387 3_646
Cl(2) H(2) 3.012 4_555
Cl(2) H(15) 3.208 3_546
Cl(2) H(30) 3.259 2_447
Cl(2) H(31) 3.510 4_554
Cl(2) H(32) 3.525 4_554
Cl(2) H(33) 3.107 4_554
O(1) H(2) 3.198 4_555
O(1) H(3) 2.624 4_555
N(1) H(33) 2.988 4_554
C(1) H(33) 2.859 4_554
C(2) H(28) 3.056 4_554
C(2) H(33) 3.239 4_554
C(3) H(18) 3.250 4_654
C(3) H(27) 3.440 4_554
C(3) H(28) 3.305 4_554
C(3) H(29) 3.466 3_656
C(4) H(18) 2.954 4_654
C(4) H(27) 3.342 4_554
C(4) H(29) 3.558 3_656
C(5) H(10) 3.325 3_646
C(5) H(11) 3.590 3_646
C(5) H(14) 3.597 4_554
C(5) H(27) 3.500 4_554
C(6) H(33) 3.270 4_554
C(7) H(7) 3.524 3_656
C(7) H(23) 3.242 3_656
C(7) H(28) 3.054 4_554
C(8) H(10) 3.247 3_646
C(8) H(24) 3.593 3_646
C(8) H(25) 2.833 3_646
C(9) H(3) 2.757 4_555
C(9) H(9) 3.469 4_555
C(10) H(3) 3.508 4_555
C(10) H(9) 3.471 4_555
C(11) H(3) 3.451 3_656
C(11) H(7) 3.303 3_656
C(11) H(9) 3.392 3_656
C(11) H(9) 3.466 4_555
C(11) H(14) 3.306 2_557
C(12) H(9) 3.496 4_555
C(12) H(13) 3.422 2_457
C(12) H(21) 3.344 3_656
C(12) H(22) 3.572 3_656
C(12) H(23) 3.518 3_656
C(13) H(9) 3.540 4_555
C(13) H(10) 3.459 2_457
C(13) H(13) 2.953 2_457
C(13) H(22) 3.319 3_656
C(13) H(32) 3.308 2_457
C(14) H(3) 3.038 4_555
C(14) H(9) 3.539 4_555
C(14) H(10) 3.250 2_457
C(15) H(12) 3.418 2_557
C(16) H(3) 3.294 4_555
C(16) H(10) 3.147 2_457
C(16) H(26) 3.024 1_455
C(18) H(5) 3.464 3_646
C(18) H(11) 3.555 2_557
C(19) H(5) 3.461 3_646
C(19) H(11) 3.279 2_557
C(19) H(29) 3.520 2_547
C(20) H(1) 3.390 3_646
C(20) H(2) 3.380 4_655
C(20) H(11) 3.228 2_557
C(20) H(28) 3.570 2_547
C(20) H(29) 2.907 2_547
C(21) H(1) 3.132 3_646
C(21) H(11) 3.471 2_557
C(22) H(1) 3.339 3_646
C(22) H(12) 3.596 2_557
C(24) H(5) 3.292 3_646
C(24) H(11) 3.591 3_646
C(25) H(7) 3.502 3_656
C(25) H(8) 3.308 3_656
C(25) H(9) 3.476 3_656
C(25) H(14) 3.285 1_655
C(27) H(1) 3.503 3_646
C(27) H(6) 3.510 4_555
C(27) H(16) 3.540 4_555
C(27) H(18) 3.081 2_447
C(28) H(12) 2.986 2_557
C(28) H(16) 3.538 4_555
H(1) Cl(1) 3.064 3_656
H(1) C(20) 3.390 3_656
H(1) C(21) 3.132 3_656
H(1) C(22) 3.339 3_656
H(1) C(27) 3.503 3_656
H(1) H(18) 3.189 4_654
H(1) H(19) 3.359 3_656
H(1) H(28) 3.400 4_554
H(1) H(29) 2.840 3_656
H(1) H(30) 3.476 3_656
H(2) V(1) 3.563 4_554
H(2) Cl(2) 3.012 4_554
H(2) O(1) 3.198 4_554
H(2) C(20) 3.380 4_654
H(2) H(17) 3.187 4_654
H(2) H(18) 2.659 4_654
H(2) H(29) 3.025 3_656
H(2) H(30) 3.355 3_656
H(3) O(1) 2.624 4_554
H(3) C(9) 2.757 4_554
H(3) C(10) 3.508 4_554
H(3) C(11) 3.451 3_646
H(3) C(14) 3.038 4_554
H(3) C(16) 3.294 4_554
H(3) H(10) 2.690 3_646
H(3) H(11) 3.347 3_646
H(3) H(14) 2.693 4_554
H(4) H(7) 2.894 3_656
H(4) H(23) 3.307 3_656
H(5) Cl(1) 3.136 3_656
H(5) C(18) 3.464 3_656
H(5) C(19) 3.461 3_656
H(5) C(24) 3.292 3_656
H(5) H(7) 3.289 3_656
H(5) H(22) 3.262 3_656
H(5) H(23) 2.569 3_656
H(5) H(28) 3.139 4_554
H(6) C(27) 3.510 4_554
H(6) H(23) 3.388 3_656
H(6) H(28) 2.565 4_554
H(6) H(33) 3.232 4_554
H(7) C(7) 3.524 3_646
H(7) C(11) 3.303 3_646
H(7) C(25) 3.502 3_646
H(7) H(4) 2.894 3_646
H(7) H(5) 3.289 3_646
H(7) H(10) 3.070 3_646
H(7) H(24) 3.381 3_646
H(7) H(25) 2.791 3_646
H(8) C(25) 3.308 3_646
H(8) H(15) 3.417 3_546
H(8) H(24) 3.151 3_646
H(8) H(25) 2.660 3_646
H(8) H(32) 3.304 4_554
H(8) H(33) 3.313 4_554
H(9) C(9) 3.469 4_554
H(9) C(10) 3.471 4_554
H(9) C(11) 3.392 3_646
H(9) C(11) 3.466 4_554
H(9) C(12) 3.496 4_554
H(9) C(13) 3.540 4_554
H(9) C(14) 3.539 4_554
H(9) C(25) 3.476 3_646
H(9) H(10) 2.758 3_646
H(9) H(13) 3.327 3_646
H(9) H(25) 2.567 3_646
H(10) C(5) 3.325 3_656
H(10) C(8) 3.247 3_656
H(10) C(13) 3.459 2_557
H(10) C(14) 3.250 2_557
H(10) C(16) 3.147 2_557
H(10) H(3) 2.690 3_656
H(10) H(7) 3.070 3_656
H(10) H(9) 2.758 3_656
H(10) H(12) 3.431 2_557
H(10) H(14) 2.583 2_557
H(10) H(15) 3.240 2_557
H(11) C(5) 3.590 3_656
H(11) C(18) 3.555 2_457
H(11) C(19) 3.279 2_457
H(11) C(20) 3.228 2_457
H(11) C(21) 3.471 2_457
H(11) C(24) 3.591 3_656
H(11) H(3) 3.347 3_656
H(11) H(13) 3.379 2_457
H(11) H(14) 3.533 2_557
H(11) H(18) 3.554 2_457
H(11) H(21) 3.032 3_656
H(11) H(23) 3.594 3_656
H(11) H(25) 3.494 2_457
H(12) C(15) 3.418 2_457
H(12) C(22) 3.596 2_457
H(12) C(28) 2.986 2_457
H(12) H(10) 3.431 2_457
H(12) H(13) 2.546 2_457
H(12) H(21) 3.536 3_656
H(12) H(22) 3.119 3_656
H(12) H(31) 2.776 2_457
H(12) H(32) 2.376 2_457
H(13) C(12) 3.422 2_557
H(13) C(13) 2.953 2_557
H(13) H(9) 3.327 3_656
H(13) H(11) 3.379 2_557
H(13) H(12) 2.546 2_557
H(14) C(5) 3.597 4_555
H(14) C(11) 3.306 2_457
H(14) C(25) 3.285 1_455
H(14) H(3) 2.693 4_555
H(14) H(10) 2.583 2_457
H(14) H(11) 3.533 2_457
H(14) H(25) 3.295 1_455
H(14) H(26) 2.515 1_455
H(15) Cl(2) 3.208 3_556
H(15) H(8) 3.417 3_556
H(15) H(10) 3.240 2_457
H(15) H(25) 3.551 1_455
H(15) H(26) 3.097 1_455
H(15) H(32) 3.189 2_457
H(16) C(27) 3.540 4_554
H(16) C(28) 3.538 4_554
H(16) H(26) 2.978 1_455
H(16) H(28) 3.077 4_554
H(16) H(30) 3.182 4_554
H(16) H(31) 3.171 4_554
H(16) H(33) 3.087 4_554
H(17) H(2) 3.187 4_655
H(17) H(28) 3.551 2_547
H(17) H(29) 3.394 2_547
H(18) Cl(1) 3.535 2_547
H(18) C(3) 3.250 4_655
H(18) C(4) 2.954 4_655
H(18) C(27) 3.081 2_547
H(18) H(1) 3.189 4_655
H(18) H(2) 2.659 4_655
H(18) H(11) 3.554 2_557
H(18) H(28) 3.229 2_547
H(18) H(29) 2.223 2_547
H(18) H(30) 3.513 2_547
H(19) Cl(1) 3.511 2_547
H(19) H(1) 3.359 3_646
H(19) H(21) 3.463 4_655
H(19) H(24) 3.283 4_655
H(21) C(12) 3.344 3_646
H(21) H(11) 3.032 3_646
H(21) H(12) 3.536 3_646
H(21) H(19) 3.463 4_654
H(22) C(12) 3.572 3_646
H(22) C(13) 3.319 3_646
H(22) H(5) 3.262 3_646
H(22) H(12) 3.119 3_646
H(22) H(31) 3.252 4_654
H(23) C(7) 3.242 3_646
H(23) C(12) 3.518 3_646
H(23) H(4) 3.307 3_646
H(23) H(5) 2.569 3_646
H(23) H(6) 3.388 3_646
H(23) H(11) 3.594 3_646
H(24) Cl(1) 3.387 3_656
H(24) C(8) 3.593 3_656
H(24) H(7) 3.381 3_656
H(24) H(8) 3.151 3_656
H(24) H(19) 3.283 4_654
H(25) C(8) 2.833 3_656
H(25) H(7) 2.791 3_656
H(25) H(8) 2.660 3_656
H(25) H(9) 2.567 3_656
H(25) H(11) 3.494 2_557
H(25) H(14) 3.295 1_655
H(25) H(15) 3.551 1_655
H(26) C(16) 3.024 1_655
H(26) H(14) 2.515 1_655
H(26) H(15) 3.097 1_655
H(26) H(16) 2.978 1_655
H(26) H(31) 3.542 4_654
H(27) C(3) 3.440 4_555
H(27) C(4) 3.342 4_555
H(27) C(5) 3.500 4_555
H(28) C(2) 3.056 4_555
H(28) C(3) 3.305 4_555
H(28) C(7) 3.054 4_555
H(28) C(20) 3.570 2_447
H(28) H(1) 3.400 4_555
H(28) H(5) 3.139 4_555
H(28) H(6) 2.565 4_555
H(28) H(16) 3.077 4_555
H(28) H(17) 3.551 2_447
H(28) H(18) 3.229 2_447
H(29) C(3) 3.466 3_646
H(29) C(4) 3.558 3_646
H(29) C(19) 3.520 2_447
H(29) C(20) 2.907 2_447
H(29) H(1) 2.840 3_646
H(29) H(2) 3.025 3_646
H(29) H(17) 3.394 2_447
H(29) H(18) 2.223 2_447
H(30) Cl(2) 3.259 2_547
H(30) H(1) 3.476 3_646
H(30) H(2) 3.355 3_646
H(30) H(16) 3.182 4_555
H(30) H(18) 3.513 2_447
H(31) Cl(2) 3.510 4_555
H(31) H(12) 2.776 2_557
H(31) H(16) 3.171 4_555
H(31) H(22) 3.252 4_655
H(31) H(26) 3.542 4_655
H(32) Cl(2) 3.525 4_555
H(32) C(13) 3.308 2_557
H(32) H(8) 3.304 4_555
H(32) H(12) 2.376 2_557
H(32) H(15) 3.189 2_557
H(33) Cl(2) 3.107 4_555
H(33) N(1) 2.988 4_555
H(33) C(1) 2.859 4_555
H(33) C(2) 3.239 4_555
H(33) C(6) 3.270 4_555
H(33) H(6) 3.232 4_555
H(33) H(8) 3.313 4_555
H(33) H(16) 3.087 4_555

loop_
_geom_torsion_atom_site_label_1
_geom_torsion_atom_site_label_2
_geom_torsion_atom_site_label_3
_geom_torsion_atom_site_label_4
_geom_torsion
Cl(1) V(1) O(1) C(9) 103.8(2)
Cl(1) V(1) N(1) C(1) 110.5(12)
Cl(1) V(1) N(2) C(15) -162.21(17)
Cl(1) V(1) N(2) C(17) 19.07(15)
Cl(2) V(1) O(1) C(9) -162.1(2)
Cl(2) V(1) N(1) C(1) 15.5(12)
Cl(2) V(1) N(2) C(15) -83.1(2)
Cl(2) V(1) N(2) C(17) 98.2(2)
O(1) V(1) N(1) C(1) -79.2(12)
N(1) V(1) O(1) C(9) -60.0(2)
O(1) V(1) N(2) C(15) -14.67(17)
O(1) V(1) N(2) C(17) 166.62(16)
N(2) V(1) O(1) C(9) 35.1(2)
N(1) V(1) N(2) C(15) 90.72(18)
N(1) V(1) N(2) C(17) -88.00(16)
N(2) V(1) N(1) C(1) -162.5(12)
V(1) O(1) C(9) C(10) -36.4(3)
V(1) O(1) C(9) C(14) 144.4(2)
V(1) N(1) C(1) C(2) 103.2(12)
V(1) N(1) C(1) C(6) -74.1(12)
V(1) N(2) C(15) C(10) 1.5(3)
V(1) N(2) C(17) C(18) 88.1(2)
V(1) N(2) C(17) C(22) -95.6(2)
C(15) N(2) C(17) C(18) -90.7(2)
C(15) N(2) C(17) C(22) 85.5(2)
C(17) N(2) C(15) C(10) -179.7(2)
N(1) C(1) C(2) C(3) -177.8(2)
N(1) C(1) C(2) C(7) 0.8(3)
N(1) C(1) C(6) C(5) 178.4(2)
N(1) C(1) C(6) C(8) 0.7(3)
C(2) C(1) C(6) C(5) 1.1(3)
C(2) C(1) C(6) C(8) -176.5(2)
C(6) C(1) C(2) C(3) -0.5(3)
C(6) C(1) C(2) C(7) 178.0(2)
C(1) C(2) C(3) C(4) 0.1(3)
C(7) C(2) C(3) C(4) -178.5(2)
C(2) C(3) C(4) C(5) -0.2(3)
C(3) C(4) C(5) C(6) 0.7(4)
C(4) C(5) C(6) C(1) -1.2(3)
C(4) C(5) C(6) C(8) 176.4(2)
O(1) C(9) C(10) C(11) -176.1(2)
O(1) C(9) C(10) C(15) 6.1(3)
O(1) C(9) C(14) C(13) 177.6(2)
O(1) C(9) C(14) C(16) -3.8(3)
C(10) C(9) C(14) C(13) -1.5(3)
C(10) C(9) C(14) C(16) 177.1(2)
C(14) C(9) C(10) C(11) 3.0(3)
C(14) C(9) C(10) C(15) -174.7(2)
C(9) C(10) C(11) C(12) -1.6(3)
C(9) C(10) C(15) N(2) 6.5(3)
C(11) C(10) C(15) N(2) -171.2(2)
C(15) C(10) C(11) C(12) 176.2(2)
C(10) C(11) C(12) C(13) -1.3(4)
C(11) C(12) C(13) C(14) 2.9(4)
C(12) C(13) C(14) C(9) -1.5(4)
C(12) C(13) C(14) C(16) 180.0(2)
N(2) C(17) C(18) C(19) 173.75(19)
N(2) C(17) C(18) C(23) -4.3(3)
N(2) C(17) C(22) C(21) -172.96(19)
N(2) C(17) C(22) C(26) 6.4(3)
C(18) C(17) C(22) C(21) 3.2(3)
C(18) C(17) C(22) C(26) -177.4(2)
C(22) C(17) C(18) C(19) -2.3(3)
C(22) C(17) C(18) C(23) 179.6(2)
C(17) C(18) C(19) C(20) 0.3(3)
C(17) C(18) C(23) C(24) -122.4(2)
C(17) C(18) C(23) C(25) 114.3(2)
C(19) C(18) C(23) C(24) 59.5(3)
C(19) C(18) C(23) C(25) -63.8(3)
C(23) C(18) C(19) C(20) 178.5(2)
C(18) C(19) C(20) C(21) 0.7(4)
C(19) C(20) C(21) C(22) 0.2(3)
C(20) C(21) C(22) C(17) -2.1(3)
C(20) C(21) C(22) C(26) 178.5(2)
C(17) C(22) C(26) C(27) 136.2(2)
C(17) C(22) C(26) C(28) -100.9(2)
C(21) C(22) C(26) C(27) -44.4(3)
C(21) C(22) C(26) C(28) 78.5(2)
